data_4339076
loop_
_publ_author_name
'Kachi-Terajima, Chihiro'
'Miyasaka, Hitoshi'
'Saitoh, Ayumi'
'Shirakawa, Naoki'
'Yamashita, Masahiro'
'Cl\'erac, Rodolphe'

_publ_section_title
;
 Single-molecule magnet behavior in heterometallic M(II)-Mn(III)(2)-M(II)
 tetramers (M(II) = Cu, Ni) containing Mn(III) salen-type dinuclear core.
;
_journal_issue 15
_journal_name_full 'Inorganic chemistry'
_journal_page_first 5861
_journal_page_last 5872
_journal_paper_doi 10.1021/ic0620891
_journal_volume 46
_journal_year 2007
_chemical_formula_moiety 'C76 H90 Cu2 F6 N10 Mn2 O18 S2 '
_chemical_formula_sum 'C76 H90 Cu2 F6 Mn2 N10 O18 S2'
_chemical_formula_weight 1846.68
_space_group_IT_number 14
_symmetry_cell_setting monoclinic
_symmetry_Int_Tables_number 14
_symmetry_space_group_name_Hall '-P 2ybc'
_symmetry_space_group_name_H-M 'P 1 21/c 1'
_cell_angle_alpha 90.0000
_cell_angle_beta 113.4930(15)
_cell_angle_gamma 90.0000
_cell_formula_units_Z 2
_cell_length_a 16.839(7)
_cell_length_b 12.120(5)
_cell_length_c 20.886(9)
_cell_measurement_reflns_used 12679
_cell_measurement_temperature 103.1
_cell_measurement_theta_max 31.0
_cell_measurement_theta_min 3.4
_cell_volume 3909(3)
_computing_cell_refinement CrystalClear
_computing_data_collection CrystalClear
_computing_data_reduction CrystalStructure
_computing_publication_material 'CrystalStructure 3.7.0'
_computing_structure_refinement CRYSTALS
_computing_structure_solution SIR92
_diffrn_detector_area_resol_mean 7.31
_diffrn_measured_fraction_theta_full 0.994
_diffrn_measured_fraction_theta_max 0.874
_diffrn_measurement_device_type 'Rigaku Saturn'
_diffrn_measurement_method \w
_diffrn_radiation_type 'Mo K\a'
_diffrn_radiation_wavelength 0.71070
_diffrn_reflns_av_R_equivalents 0.027
_diffrn_reflns_limit_h_max 24
_diffrn_reflns_limit_h_min -22
_diffrn_reflns_limit_k_max 14
_diffrn_reflns_limit_k_min -17
_diffrn_reflns_limit_l_max 27
_diffrn_reflns_limit_l_min -30
_diffrn_reflns_number 33217
_diffrn_reflns_theta_full 27.50
_diffrn_reflns_theta_max 30.99
_exptl_absorpt_coefficient_mu 0.997
_exptl_absorpt_correction_T_max 0.905
_exptl_absorpt_correction_T_min 0.604
_exptl_absorpt_correction_type multi-scan
_exptl_absorpt_process_details 'Jacobson, R. (1998) Private communication'
_exptl_crystal_colour brown
_exptl_crystal_density_diffrn 1.569
_exptl_crystal_density_method 'not measured'
_exptl_crystal_description prism
_exptl_crystal_F_000 1908.00
_exptl_crystal_size_max 0.25
_exptl_crystal_size_mid 0.25
_exptl_crystal_size_min 0.10
_refine_diff_density_max 2.15
_refine_diff_density_min -1.03
_refine_ls_extinction_method none
_refine_ls_goodness_of_fit_ref 1.060
_refine_ls_hydrogen_treatment refall
_refine_ls_number_parameters 568
_refine_ls_number_reflns 8911
_refine_ls_R_factor_gt 0.0652
_refine_ls_shift/su_max 0.0000
_refine_ls_structure_factor_coef Fsqd
_refine_ls_weighting_details 'w = 1/[0.0030Fo^2^ + 3.0000\s(Fo^2^) + 0.5000]/(4Fo^2^)'
_refine_ls_weighting_scheme calc
_refine_ls_wR_factor_ref 0.1865
_reflns_number_gt 7405
_reflns_number_total 8923
_reflns_threshold_expression F^2^>2.0\s(F^2^)
_cod_data_source_file ic0620891si20061102_121324.cif
_cod_data_source_block '__Mn2_Cu2_comp1b'
_cod_original_formula_sum 'C76 H90 Cu2 F6 N10 Mn2 O18 S2 '
_cod_database_code 4339076

loop_
_symmetry_equiv_pos_site_id
_symmetry_equiv_pos_as_xyz
1 +X,+Y,+Z
2 -X,1/2+Y,1/2-Z
3 -X,-Y,-Z
4 +X,1/2-Y,1/2+Z

loop_
_atom_site_label
_atom_site_type_symbol
_atom_site_fract_x
_atom_site_fract_y
_atom_site_fract_z
_atom_site_U_iso_or_equiv
_atom_site_adp_type
_atom_site_occupancy
_atom_site_symmetry_multiplicity
_atom_site_calc_flag
_atom_site_refinement_flags
Cu(1) Cu 0.69800(2) 0.20976(3) 0.39071(2) 0.01503(11) Uani 1.00 1 d .
Mn(1) Mn 0.47699(3) 0.10639(4) 0.43437(2) 0.01446(12) Uani 1.00 1 d .
S(1) S 1.01232(6) 0.24986(9) 0.73715(5) 0.0319(2) Uani 1.00 1 d .
F(1) F 0.9814(2) 0.0471(2) 0.76527(17) 0.0566(9) Uani 1.00 1 d .
F(2) F 1.0265(2) 0.0586(2) 0.6821(2) 0.0602(10) Uani 1.00 1 d .
F(3) F 0.89667(19) 0.1048(2) 0.66356(16) 0.0565(8) Uani 1.00 1 d .
O(1) O 0.58510(14) 0.05215(19) 0.49526(12) 0.0175(5) Uani 1.00 1 d .
O(2) O 0.84695(14) -0.1260(2) 0.43083(12) 0.0234(6) Uani 1.00 1 d .
O(3) O 0.46510(14) 0.18559(19) 0.50723(12) 0.0173(5) Uani 1.00 1 d .
O(4) O 0.20004(18) 0.4422(2) 0.51738(16) 0.0292(7) Uani 1.00 1 d .
O(5) O 0.52744(13) 0.2427(2) 0.40008(12) 0.0174(5) Uani 1.00 1 d .
O(6) O 0.62040(14) 0.1548(2) 0.30472(12) 0.0192(5) Uani 1.00 1 d .
O(7) O 1.0073(2) 0.3001(2) 0.67314(16) 0.0367(8) Uani 1.00 1 d .
O(8) O 0.9487(2) 0.2866(3) 0.7623(2) 0.0526(11) Uani 1.00 1 d .
O(9) O 1.0989(2) 0.2349(3) 0.7885(2) 0.0602(11) Uani 1.00 1 d .
N(1) N 0.47072(17) -0.0041(2) 0.36088(12) 0.0142(6) Uani 1.00 1 d .
N(2) N 0.35449(17) 0.1279(2) 0.37060(13) 0.0147(6) Uani 1.00 1 d .
N(3) N 0.61286(18) 0.2583(2) 0.42949(14) 0.0177(6) Uani 1.00 1 d .
N(4) N 0.77786(18) 0.2738(2) 0.47729(14) 0.0193(6) Uani 1.00 1 d .
N(5) N 0.80263(18) 0.1814(2) 0.37544(14) 0.0186(6) Uani 1.00 1 d .
C(1) C 0.6459(2) 0.0124(2) 0.47493(16) 0.0144(7) Uani 1.00 1 d .
C(2) C 0.7338(2) 0.0192(2) 0.52096(17) 0.0176(7) Uani 1.00 1 d .
C(3) C 0.7976(2) -0.0277(2) 0.50466(17) 0.0179(7) Uani 1.00 1 d .
C(4) C 0.7774(2) -0.0833(2) 0.44109(18) 0.0178(7) Uani 1.00 1 d .
C(5) C 0.8282(2) -0.2006(3) 0.37334(19) 0.0247(9) Uani 1.00 1 d .
C(6) C 0.6924(2) -0.0894(2) 0.39472(17) 0.0156(7) Uani 1.00 1 d .
C(7) C 0.6255(2) -0.0411(2) 0.41005(16) 0.0150(7) Uani 1.00 1 d .
C(8) C 0.5375(2) -0.0527(2) 0.35940(16) 0.0151(7) Uani 1.00 1 d .
C(9) C 0.3812(2) -0.0291(2) 0.30809(16) 0.0148(7) Uani 1.00 1 d .
C(10) C 0.3811(2) -0.0707(2) 0.23891(17) 0.0200(8) Uani 1.00 1 d .
C(11) C 0.3444(2) -0.1198(2) 0.33936(18) 0.0205(8) Uani 1.00 1 d .
C(12) C 0.3306(2) 0.0829(2) 0.29787(16) 0.0154(7) Uani 1.00 1 d .
C(13) C 0.3649(2) 0.1676(2) 0.26051(17) 0.0186(7) Uani 1.00 1 d .
C(14) C 0.2331(2) 0.0675(2) 0.25915(19) 0.0223(8) Uani 1.00 1 d .
C(15) C 0.2982(2) 0.1824(2) 0.38669(18) 0.0168(7) Uani 1.00 1 d .
C(16) C 0.3161(2) 0.2441(2) 0.44966(17) 0.0165(7) Uani 1.00 1 d .
C(17) C 0.2473(2) 0.3066(2) 0.45330(19) 0.0191(8) Uani 1.00 1 d .
C(18) C 0.2619(2) 0.3761(2) 0.5091(2) 0.0213(8) Uani 1.00 1 d .
C(19) C 0.1129(2) 0.4229(3) 0.4698(3) 0.0489(14) Uani 1.00 1 d .
C(20) C 0.3451(2) 0.3832(2) 0.56273(19) 0.0227(8) Uani 1.00 1 d .
C(21) C 0.4118(2) 0.3201(2) 0.56088(18) 0.0206(8) Uani 1.00 1 d .
C(22) C 0.3988(2) 0.2475(2) 0.50474(17) 0.0168(7) Uani 1.00 1 d .
C(23) C 0.6470(2) 0.3172(2) 0.48619(17) 0.0178(7) Uani 1.00 1 d .
C(24) C 0.5972(2) 0.3755(2) 0.52104(19) 0.0234(8) Uani 1.00 1 d .
C(25) C 0.7433(2) 0.3167(2) 0.51666(18) 0.0188(7) Uani 1.00 1 d .
C(26) C 0.7915(2) 0.3574(3) 0.58897(19) 0.0277(9) Uani 1.00 1 d .
C(27) C 0.8682(2) 0.2504(2) 0.49478(18) 0.0210(8) Uani 1.00 1 d .
C(28) C 0.8819(2) 0.2376(2) 0.42638(19) 0.0211(8) Uani 1.00 1 d .
C(29) C 0.8852(2) 0.3508(3) 0.3955(2) 0.0272(9) Uani 1.00 1 d .
C(30) C 0.9641(2) 0.1712(3) 0.4403(2) 0.0280(9) Uani 1.00 1 d .
C(31) C 0.8055(2) 0.1265(2) 0.32410(19) 0.0218(8) Uani 1.00 1 d .
C(32) C 0.7303(2) 0.0751(2) 0.27088(18) 0.0205(8) Uani 1.00 1 d .
C(33) C 0.7468(2) 0.0044(2) 0.2234(2) 0.0268(9) Uani 1.00 1 d .
C(34) C 0.6812(2) -0.0506(3) 0.1720(2) 0.0307(10) Uani 1.00 1 d .
C(35) C 0.5960(2) -0.0338(3) 0.16507(19) 0.0290(9) Uani 1.00 1 d .
C(36) C 0.5781(2) 0.0369(3) 0.20891(18) 0.0245(8) Uani 1.00 1 d .
C(37) C 0.6434(2) 0.0923(2) 0.26339(17) 0.0176(7) Uani 1.00 1 d .
C(38) C 0.9774(2) 0.1068(3) 0.7105(2) 0.0355(11) Uani 1.00 1 d .
H(1) H 0.7491 0.0569 0.5641 0.020 Uiso 1.00 1 c R
H(2) H 0.8563 -0.0224 0.5369 0.019 Uiso 1.00 1 c R
H(3) H 0.8258 -0.2739 0.3886 0.030 Uiso 1.00 1 c R
H(4) H 0.8723 -0.1955 0.3560 0.030 Uiso 1.00 1 c R
H(5) H 0.7740 -0.1818 0.3374 0.030 Uiso 1.00 1 c R
H(6) H 0.6782 -0.1267 0.3516 0.018 Uiso 1.00 1 c R
H(7) H 0.5282 -0.1011 0.3213 0.018 Uiso 1.00 1 c R
H(8) H 0.3760 -0.0098 0.2089 0.022 Uiso 1.00 1 c R
H(9) H 0.3337 -0.1193 0.2175 0.022 Uiso 1.00 1 c R
H(10) H 0.4337 -0.1087 0.2474 0.022 Uiso 1.00 1 c R
H(11) H 0.3587 -0.1900 0.3267 0.024 Uiso 1.00 1 c R
H(12) H 0.2832 -0.1126 0.3220 0.024 Uiso 1.00 1 c R
H(13) H 0.3684 -0.1132 0.3888 0.024 Uiso 1.00 1 c R
H(14) H 0.3213 0.2210 0.2381 0.023 Uiso 1.00 1 c R
H(15) H 0.3799 0.1312 0.2267 0.023 Uiso 1.00 1 c R
H(16) H 0.4145 0.2031 0.2936 0.022 Uiso 1.00 1 c R
H(17) H 0.2174 -0.0045 0.2678 0.026 Uiso 1.00 1 c R
H(18) H 0.2175 0.0769 0.2105 0.025 Uiso 1.00 1 c R
H(19) H 0.2037 0.1207 0.2751 0.025 Uiso 1.00 1 c R
H(20) H 0.2398 0.1811 0.3536 0.020 Uiso 1.00 1 c R
H(21) H 0.1909 0.3007 0.4173 0.024 Uiso 1.00 1 c R
H(22) H 0.0995 0.4685 0.4299 0.062 Uiso 1.00 1 c R
H(23) H 0.0748 0.4396 0.4920 0.062 Uiso 1.00 1 c R
H(24) H 0.1063 0.3476 0.4560 0.062 Uiso 1.00 1 c R
H(25) H 0.3553 0.4323 0.6007 0.030 Uiso 1.00 1 c R
H(26) H 0.4675 0.3253 0.5979 0.025 Uiso 1.00 1 c R
H(27) H 0.5835 0.4480 0.5026 0.028 Uiso 1.00 1 c R
H(28) H 0.6311 0.3795 0.5698 0.029 Uiso 1.00 1 c R
H(29) H 0.5452 0.3363 0.5129 0.029 Uiso 1.00 1 c R
H(30) H 0.7980 0.2991 0.6211 0.031 Uiso 1.00 1 c R
H(31) H 0.7603 0.4163 0.5982 0.032 Uiso 1.00 1 c R
H(32) H 0.8470 0.3828 0.5939 0.031 Uiso 1.00 1 c R
H(33) H 0.9027 0.3095 0.5215 0.022 Uiso 1.00 1 c R
H(34) H 0.8841 0.1840 0.5210 0.023 Uiso 1.00 1 c R
H(35) H 0.9171 0.3459 0.3670 0.032 Uiso 1.00 1 c R
H(36) H 0.9125 0.4019 0.4322 0.032 Uiso 1.00 1 c R
H(37) H 0.8279 0.3750 0.3681 0.032 Uiso 1.00 1 c R
H(38) H 0.9744 0.1229 0.4786 0.033 Uiso 1.00 1 c R
H(39) H 1.0117 0.2201 0.4509 0.033 Uiso 1.00 1 c R
H(40) H 0.9572 0.1292 0.4000 0.033 Uiso 1.00 1 c R
H(41) H 0.8598 0.1190 0.3206 0.026 Uiso 1.00 1 c R
H(42) H 0.8046 -0.0050 0.2275 0.034 Uiso 1.00 1 c R
H(43) H 0.6933 -0.0994 0.1415 0.038 Uiso 1.00 1 c R
H(44) H 0.5500 -0.0717 0.1296 0.034 Uiso 1.00 1 c R
H(45) H 0.5195 0.0486 0.2021 0.029 Uiso 1.00 1 c R

loop_
_atom_site_aniso_label
_atom_site_aniso_U_11
_atom_site_aniso_U_22
_atom_site_aniso_U_33
_atom_site_aniso_U_12
_atom_site_aniso_U_13
_atom_site_aniso_U_23
Cu(1) 0.0122(2) 0.0158(2) 0.0144(2) -0.00068(13) 0.00239(16) -0.00207(13)
Mn(1) 0.0121(2) 0.0159(2) 0.0113(2) 0.00340(17) 0.00032(19) -0.00158(17)
S(1) 0.0271(5) 0.0383(5) 0.0281(5) -0.0056(4) 0.0087(4) -0.0034(4)
F(1) 0.0587(19) 0.0462(16) 0.0597(19) -0.0133(14) 0.0179(16) 0.0126(14)
F(2) 0.067(2) 0.0423(16) 0.085(2) 0.0039(14) 0.0437(18) -0.0092(15)
F(3) 0.0377(15) 0.0640(19) 0.0502(17) -0.0206(13) -0.0011(13) -0.0149(14)
O(1) 0.0140(10) 0.0200(11) 0.0144(11) 0.0050(8) 0.0014(8) -0.0005(8)
O(2) 0.0111(11) 0.0332(14) 0.0237(12) 0.0019(9) 0.0046(9) -0.0055(10)
O(3) 0.0174(11) 0.0187(11) 0.0134(11) 0.0027(9) 0.0038(9) -0.0009(8)
O(4) 0.0258(13) 0.0217(12) 0.0497(17) -0.0030(10) 0.0251(12) -0.0133(11)
O(5) 0.0112(10) 0.0205(11) 0.0172(11) 0.0018(8) 0.0021(8) 0.0011(8)
O(6) 0.0156(11) 0.0240(12) 0.0168(11) 0.0007(9) 0.0053(9) -0.0037(9)
O(7) 0.0356(16) 0.0411(17) 0.0349(16) 0.0046(13) 0.0158(13) 0.0040(13)
O(8) 0.062(2) 0.058(2) 0.055(2) -0.0069(17) 0.041(2) -0.0120(17)
O(9) 0.0355(19) 0.069(2) 0.054(2) -0.0240(18) -0.0057(16) 0.0136(19)
N(1) 0.0120(12) 0.0157(12) 0.0108(12) -0.0007(9) 0.0001(9) -0.0012(9)
N(2) 0.0134(12) 0.0147(12) 0.0140(12) 0.0012(9) 0.0032(10) -0.0002(9)
N(3) 0.0156(13) 0.0174(13) 0.0165(13) 0.0003(10) 0.0026(11) 0.0000(10)
N(4) 0.0147(13) 0.0208(14) 0.0178(14) -0.0004(10) 0.0015(11) 0.0007(10)
N(5) 0.0128(12) 0.0183(13) 0.0207(14) 0.0000(10) 0.0025(11) 0.0029(10)
C(1) 0.0138(14) 0.0122(14) 0.0145(14) 0.0026(11) 0.0029(11) 0.0019(11)
C(2) 0.0178(15) 0.0157(15) 0.0157(15) 0.0001(12) 0.0027(12) -0.0007(11)
C(3) 0.0100(14) 0.0197(15) 0.0187(15) 0.0002(11) 0.0001(12) 0.0016(12)
C(4) 0.0140(15) 0.0155(15) 0.0213(16) 0.0039(11) 0.0043(12) 0.0045(12)
C(5) 0.0208(17) 0.0307(19) 0.0226(17) 0.0045(14) 0.0087(14) -0.0015(14)
C(6) 0.0155(15) 0.0163(15) 0.0140(14) 0.0017(11) 0.0046(12) 0.0006(11)
C(7) 0.0159(14) 0.0138(14) 0.0141(14) 0.0017(11) 0.0047(11) 0.0007(11)
C(8) 0.0187(15) 0.0142(14) 0.0122(14) 0.0007(11) 0.0060(12) -0.0009(11)
C(9) 0.0113(14) 0.0172(14) 0.0129(14) 0.0004(11) 0.0017(11) -0.0018(11)
C(10) 0.0150(15) 0.0246(17) 0.0148(15) 0.0037(12) -0.0000(12) -0.0053(12)
C(11) 0.0171(16) 0.0215(16) 0.0199(16) 0.0016(12) 0.0043(13) 0.0001(12)
C(12) 0.0134(14) 0.0182(15) 0.0109(14) 0.0013(11) 0.0011(11) -0.0008(11)
C(13) 0.0203(16) 0.0193(15) 0.0151(15) 0.0012(12) 0.0059(12) 0.0008(12)
C(14) 0.0143(15) 0.0255(17) 0.0223(17) 0.0006(13) 0.0022(13) -0.0069(13)
C(15) 0.0151(15) 0.0158(15) 0.0195(15) -0.0003(11) 0.0068(12) 0.0031(11)
C(16) 0.0196(16) 0.0132(14) 0.0201(16) 0.0009(12) 0.0116(13) 0.0026(11)
C(17) 0.0187(16) 0.0173(15) 0.0244(17) -0.0011(12) 0.0118(13) 0.0007(12)
C(18) 0.0280(18) 0.0135(15) 0.0308(19) -0.0033(13) 0.0205(15) -0.0020(13)
C(19) 0.025(2) 0.036(2) 0.093(4) -0.0060(18) 0.031(2) -0.030(2)
C(20) 0.034(2) 0.0155(15) 0.0249(18) -0.0033(13) 0.0177(15) -0.0033(13)
C(21) 0.0249(17) 0.0228(16) 0.0150(15) -0.0024(13) 0.0088(13) -0.0024(12)
C(22) 0.0199(16) 0.0157(15) 0.0169(15) 0.0013(12) 0.0094(13) 0.0007(11)
C(23) 0.0188(16) 0.0160(15) 0.0159(15) 0.0010(12) 0.0041(12) 0.0010(11)
C(24) 0.0288(18) 0.0192(16) 0.0221(17) -0.0013(13) 0.0101(15) -0.0046(13)
C(25) 0.0182(16) 0.0168(15) 0.0174(16) -0.0000(12) 0.0027(13) -0.0004(12)
C(26) 0.0264(19) 0.032(2) 0.0200(17) 0.0012(15) 0.0038(14) -0.0073(15)
C(27) 0.0129(15) 0.0226(17) 0.0206(16) -0.0004(12) -0.0006(12) -0.0015(13)
C(28) 0.0120(15) 0.0222(16) 0.0238(17) -0.0006(12) 0.0017(13) 0.0005(13)
C(29) 0.0174(16) 0.0233(17) 0.038(2) -0.0019(14) 0.0076(15) 0.0043(15)
C(30) 0.0183(17) 0.032(2) 0.030(2) 0.0049(15) 0.0060(15) 0.0048(15)
C(31) 0.0169(16) 0.0225(17) 0.0263(18) 0.0020(13) 0.0089(14) 0.0042(13)
C(32) 0.0268(18) 0.0199(16) 0.0157(15) 0.0027(13) 0.0094(13) 0.0037(12)
C(33) 0.036(2) 0.0227(18) 0.0249(18) 0.0077(15) 0.0154(16) 0.0030(14)
C(34) 0.052(2) 0.0207(18) 0.0229(18) 0.0024(16) 0.0188(18) -0.0031(14)
C(35) 0.049(2) 0.0202(17) 0.0158(16) -0.0146(16) 0.0106(16) -0.0040(13)
C(36) 0.0305(19) 0.0274(18) 0.0144(15) -0.0099(15) 0.0076(14) -0.0016(13)
C(37) 0.0253(17) 0.0139(14) 0.0132(14) -0.0050(12) 0.0073(13) -0.0001(11)
C(38) 0.028(2) 0.037(2) 0.040(2) -0.0007(17) 0.0110(18) 0.0044(18)

loop_
_atom_type_symbol
_atom_type_description
_atom_type_scat_dispersion_real
_atom_type_scat_dispersion_imag
_atom_type_scat_source
C C 0.003 0.002
;
International Tables for Crystallography
(1992, Vol. C, Tables 4.2.6.8 and 6.1.1.4)
;
H H 0.000 0.000
;
International Tables for Crystallography
(1992, Vol. C, Table 6.1.1.4)
;
N N 0.006 0.003
;
International Tables for Crystallography
(1992, Vol. C, Tables 4.2.6.8 and 6.1.1.4)
;
O O 0.011 0.006
;
International Tables for Crystallography
(1992, Vol. C, Tables 4.2.6.8 and 6.1.1.4)
;
Cu Cu 0.320 1.265
;
International Tables for Crystallography
(1992, Vol. C, Tables 4.2.6.8 and 6.1.1.4)
;
Mn Mn 0.337 0.728
;
International Tables for Crystallography
(1992, Vol. C, Tables 4.2.6.8 and 6.1.1.4)
;
S S 0.125 0.123
;
International Tables for Crystallography
(1992, Vol. C, Tables 4.2.6.8 and 6.1.1.4)
;
F F 0.017 0.010
;
International Tables for Crystallography
(1992, Vol. C, Tables 4.2.6.8 and 6.1.1.4)
;

loop_
_geom_angle_atom_site_label_1
_geom_angle_atom_site_label_2
_geom_angle_atom_site_label_3
_geom_angle
O(6) Cu(1) N(3) 98.89(11)
O(6) Cu(1) N(4) 177.05(11)
O(6) Cu(1) N(5) 96.39(11)
N(3) Cu(1) N(4) 81.18(12)
N(3) Cu(1) N(5) 164.64(10)
N(4) Cu(1) N(5) 83.49(12)
O(1) Mn(1) O(3) 91.03(10)
O(1) Mn(1) O(5) 95.24(9)
O(1) Mn(1) N(1) 91.47(10)
O(1) Mn(1) N(2) 166.74(11)
O(3) Mn(1) O(5) 93.57(10)
O(3) Mn(1) N(1) 166.22(12)
O(3) Mn(1) N(2) 93.38(11)
O(5) Mn(1) N(1) 99.69(11)
O(5) Mn(1) N(2) 96.96(10)
N(1) Mn(1) N(2) 81.38(11)
O(7) S(1) O(8) 115.6(2)
O(7) S(1) O(9) 114.4(2)
O(7) S(1) C(38) 102.9(2)
O(8) S(1) O(9) 116.7(2)
O(8) S(1) C(38) 101.9(2)
O(9) S(1) C(38) 102.3(2)
Mn(1) O(1) C(1) 124.54(19)
C(4) O(2) C(5) 116.8(2)
Mn(1) O(3) C(22) 128.08(18)
C(18) O(4) C(19) 115.9(3)
Mn(1) O(5) N(3) 117.45(18)
Cu(1) O(6) C(37) 123.9(2)
Mn(1) N(1) C(8) 123.11(19)
Mn(1) N(1) C(9) 115.3(2)
C(8) N(1) C(9) 121.5(2)
Mn(1) N(2) C(12) 114.7(2)
Mn(1) N(2) C(15) 124.3(2)
C(12) N(2) C(15) 120.8(2)
Cu(1) N(3) O(5) 126.1(2)
Cu(1) N(3) C(23) 113.7(2)
O(5) N(3) C(23) 120.0(3)
Cu(1) N(4) C(25) 115.8(2)
Cu(1) N(4) C(27) 115.3(2)
C(25) N(4) C(27) 127.9(2)
Cu(1) N(5) C(28) 114.4(2)
Cu(1) N(5) C(31) 124.7(2)
C(28) N(5) C(31) 120.8(3)
O(1) C(1) C(2) 119.2(2)
O(1) C(1) C(7) 122.8(2)
C(2) C(1) C(7) 117.9(3)
C(1) C(2) C(3) 121.3(3)
C(2) C(3) C(4) 121.0(2)
O(2) C(4) C(3) 115.4(2)
O(2) C(4) C(6) 125.7(3)
C(3) C(4) C(6) 118.9(3)
C(4) C(6) C(7) 121.3(3)
C(1) C(7) C(6) 119.6(2)
C(1) C(7) C(8) 122.2(3)
C(6) C(7) C(8) 118.1(2)
N(1) C(8) C(7) 126.3(3)
N(1) C(9) C(10) 112.5(2)
N(1) C(9) C(11) 106.9(2)
N(1) C(9) C(12) 104.9(2)
C(10) C(9) C(11) 108.6(2)
C(10) C(9) C(12) 111.1(2)
C(11) C(9) C(12) 112.8(3)
N(2) C(12) C(9) 105.2(2)
N(2) C(12) C(13) 105.5(2)
N(2) C(12) C(14) 112.1(3)
C(9) C(12) C(13) 110.7(3)
C(9) C(12) C(14) 112.2(2)
C(13) C(12) C(14) 110.8(2)
N(2) C(15) C(16) 126.2(2)
C(15) C(16) C(17) 116.8(2)
C(15) C(16) C(22) 122.7(3)
C(17) C(16) C(22) 120.4(3)
C(16) C(17) C(18) 120.0(2)
O(4) C(18) C(17) 124.9(2)
O(4) C(18) C(20) 115.4(3)
C(17) C(18) C(20) 119.7(3)
C(18) C(20) C(21) 120.8(3)
C(20) C(21) C(22) 120.9(2)
O(3) C(22) C(16) 123.8(3)
O(3) C(22) C(21) 118.0(2)
C(16) C(22) C(21) 118.1(3)
N(3) C(23) C(24) 125.0(3)
N(3) C(23) C(25) 113.4(3)
C(24) C(23) C(25) 121.5(2)
N(4) C(25) C(23) 114.9(2)
N(4) C(25) C(26) 125.4(3)
C(23) C(25) C(26) 119.6(3)
N(4) C(27) C(28) 108.5(2)
N(5) C(28) C(27) 106.5(3)
N(5) C(28) C(29) 106.3(2)
N(5) C(28) C(30) 112.3(2)
C(27) C(28) C(29) 110.1(3)
C(27) C(28) C(30) 109.6(2)
C(29) C(28) C(30) 111.8(3)
N(5) C(31) C(32) 123.6(3)
C(31) C(32) C(33) 116.1(3)
C(31) C(32) C(37) 124.5(3)
C(33) C(32) C(37) 119.4(3)
C(32) C(33) C(34) 121.4(4)
C(33) C(34) C(35) 118.9(4)
C(34) C(35) C(36) 120.7(3)
C(35) C(36) C(37) 122.1(4)
O(6) C(37) C(32) 124.8(2)
O(6) C(37) C(36) 117.9(3)
C(32) C(37) C(36) 117.3(3)
S(1) C(38) F(1) 110.5(3)
S(1) C(38) F(2) 111.6(3)
S(1) C(38) F(3) 110.5(3)
F(1) C(38) F(2) 108.5(3)
F(1) C(38) F(3) 108.2(4)
F(2) C(38) F(3) 107.4(3)
C(1) C(2) H(1) 119.4(4)
C(3) C(2) H(1) 119.4(3)
C(2) C(3) H(2) 119.5(4)
C(4) C(3) H(2) 119.5(4)
O(2) C(5) H(3) 109.5
O(2) C(5) H(4) 109.5
O(2) C(5) H(5) 109.5
H(3) C(5) H(4) 109.5
H(3) C(5) H(5) 109.5
H(4) C(5) H(5) 109.5
C(4) C(6) H(6) 119.4(4)
C(7) C(6) H(6) 119.4(3)
N(1) C(8) H(7) 116.8(3)
C(7) C(8) H(7) 116.9(3)
C(9) C(10) H(8) 109.5
C(9) C(10) H(9) 109.5
C(9) C(10) H(10) 109.5
H(8) C(10) H(9) 109.5
H(8) C(10) H(10) 109.5
H(9) C(10) H(10) 109.5
C(9) C(11) H(11) 109.5
C(9) C(11) H(12) 109.5
C(9) C(11) H(13) 109.5
H(11) C(11) H(12) 109.5
H(11) C(11) H(13) 109.5
H(12) C(11) H(13) 109.5
C(12) C(13) H(14) 109.5
C(12) C(13) H(15) 109.5
C(12) C(13) H(16) 109.5
H(14) C(13) H(15) 109.5
H(14) C(13) H(16) 109.5
H(15) C(13) H(16) 109.5
C(12) C(14) H(17) 109.5
C(12) C(14) H(18) 109.5
C(12) C(14) H(19) 109.5
H(17) C(14) H(18) 109.5
H(17) C(14) H(19) 109.5
H(18) C(14) H(19) 109.5
N(2) C(15) H(20) 116.9(4)
C(16) C(15) H(20) 116.9(4)
C(16) C(17) H(21) 120.0(4)
C(18) C(17) H(21) 120.0(4)
O(4) C(19) H(22) 109.5
O(4) C(19) H(23) 109.5
O(4) C(19) H(24) 109.5
H(22) C(19) H(23) 109.5
H(22) C(19) H(24) 109.5
H(23) C(19) H(24) 109.5
C(18) C(20) H(25) 119.6(4)
C(21) C(20) H(25) 119.6(3)
C(20) C(21) H(26) 119.6(4)
C(22) C(21) H(26) 119.6(4)
C(23) C(24) H(27) 109.5
C(23) C(24) H(28) 109.5
C(23) C(24) H(29) 109.5
H(27) C(24) H(28) 109.5
H(27) C(24) H(29) 109.5
H(28) C(24) H(29) 109.5
C(25) C(26) H(30) 109.5
C(25) C(26) H(31) 109.5
C(25) C(26) H(32) 109.5
H(30) C(26) H(31) 109.5
H(30) C(26) H(32) 109.5
H(31) C(26) H(32) 109.5
N(4) C(27) H(33) 109.7(4)
N(4) C(27) H(34) 109.7(4)
C(28) C(27) H(33) 109.7(4)
C(28) C(27) H(34) 109.7(4)
H(33) C(27) H(34) 109.5(4)
C(28) C(29) H(35) 109.5
C(28) C(29) H(36) 109.5
C(28) C(29) H(37) 109.5
H(35) C(29) H(36) 109.5
H(35) C(29) H(37) 109.5
H(36) C(29) H(37) 109.5
C(28) C(30) H(38) 109.5
C(28) C(30) H(39) 109.5
C(28) C(30) H(40) 109.5
H(38) C(30) H(39) 109.5
H(38) C(30) H(40) 109.5
H(39) C(30) H(40) 109.5
N(5) C(31) H(41) 118.2
C(32) C(31) H(41) 118.2
C(32) C(33) H(42) 119.3
C(34) C(33) H(42) 119.3
C(33) C(34) H(43) 120.5
C(35) C(34) H(43) 120.5
C(34) C(35) H(44) 119.6
C(36) C(35) H(44) 119.6
C(35) C(36) H(45) 118.9
C(37) C(36) H(45) 118.9

loop_
_geom_bond_atom_site_label_1
_geom_bond_atom_site_label_2
_geom_bond_distance
Cu(1) O(6) 1.872(2)
Cu(1) N(3) 1.996(3)
Cu(1) N(4) 1.934(2)
Cu(1) N(5) 1.942(3)
Mn(1) O(1) 1.876(2)
Mn(1) O(3) 1.876(2)
Mn(1) O(5) 2.109(2)
Mn(1) N(1) 2.008(2)
Mn(1) N(2) 1.977(2)
S(1) O(7) 1.440(3)
S(1) O(8) 1.439(5)
S(1) O(9) 1.436(3)
S(1) C(38) 1.844(4)
F(1) C(38) 1.333(6)
F(2) C(38) 1.329(7)
F(3) C(38) 1.322(4)
O(1) C(1) 1.345(4)
O(2) C(4) 1.373(4)
O(2) C(5) 1.434(4)
O(3) C(22) 1.328(4)
O(4) C(18) 1.378(5)
O(4) C(19) 1.426(4)
O(5) N(3) 1.333(3)
O(6) C(37) 1.318(4)
N(1) C(8) 1.281(4)
N(1) C(9) 1.501(3)
N(2) C(12) 1.510(4)
N(2) C(15) 1.304(5)
N(3) C(23) 1.304(4)
N(4) C(25) 1.291(5)
N(4) C(27) 1.444(4)
N(5) C(28) 1.499(3)
N(5) C(31) 1.279(5)
C(1) C(2) 1.409(4)
C(1) C(7) 1.416(4)
C(2) C(3) 1.374(5)
C(3) C(4) 1.405(4)
C(4) C(6) 1.375(4)
C(6) C(7) 1.414(5)
C(7) C(8) 1.444(4)
C(9) C(10) 1.529(5)
C(9) C(11) 1.531(5)
C(9) C(12) 1.572(4)
C(12) C(13) 1.535(5)
C(12) C(14) 1.525(4)
C(15) C(16) 1.437(4)
C(16) C(17) 1.412(5)
C(16) C(22) 1.410(4)
C(17) C(18) 1.379(5)
C(18) C(20) 1.405(4)
C(20) C(21) 1.372(5)
C(21) C(22) 1.412(5)
C(23) C(24) 1.490(6)
C(23) C(25) 1.487(4)
C(25) C(26) 1.485(4)
C(27) C(28) 1.543(6)
C(28) C(29) 1.526(5)
C(28) C(30) 1.525(5)
C(31) C(32) 1.451(4)
C(32) C(33) 1.419(6)
C(32) C(37) 1.422(5)
C(33) C(34) 1.369(5)
C(34) C(35) 1.398(7)
C(35) C(36) 1.372(6)
C(36) C(37) 1.399(4)
C(2) H(1) 0.950(4)
C(3) H(2) 0.950(3)
C(5) H(3) 0.950
C(5) H(4) 0.950
C(5) H(5) 0.950
C(6) H(6) 0.950(4)
C(8) H(7) 0.950(4)
C(10) H(8) 0.950
C(10) H(9) 0.950
C(10) H(10) 0.950
C(11) H(11) 0.950
C(11) H(12) 0.950
C(11) H(13) 0.950
C(13) H(14) 0.950
C(13) H(15) 0.950
C(13) H(16) 0.950
C(14) H(17) 0.950
C(14) H(18) 0.950
C(14) H(19) 0.950
C(15) H(20) 0.950(4)
C(17) H(21) 0.950(4)
C(19) H(22) 0.950
C(19) H(23) 0.950
C(19) H(24) 0.950
C(20) H(25) 0.950(5)
C(21) H(26) 0.950(4)
C(24) H(27) 0.950
C(24) H(28) 0.950
C(24) H(29) 0.950
C(26) H(30) 0.950
C(26) H(31) 0.950
C(26) H(32) 0.950
C(27) H(33) 0.950(4)
C(27) H(34) 0.950(5)
C(29) H(35) 0.950
C(29) H(36) 0.950
C(29) H(37) 0.950
C(30) H(38) 0.950
C(30) H(39) 0.950
C(30) H(40) 0.950
C(31) H(41) 0.950
C(33) H(42) 0.950
C(34) H(43) 0.950
C(35) H(44) 0.950
C(36) H(45) 0.950

loop_
_geom_contact_atom_site_label_1
_geom_contact_atom_site_label_2
_geom_contact_distance
_geom_contact_site_symmetry_2
Mn(1) O(1) 2.858(2) 65603
F(1) O(7) 3.234(4) 74602
F(1) O(8) 3.497(5) 74602
F(2) O(8) 3.465(4) 74602
F(2) C(5) 3.543(6) 75603
F(3) C(2) 3.310(3) .
F(3) C(3) 3.459(4) .
F(3) C(26) 3.568(4) .
O(1) Mn(1) 2.858(2) 65603
O(1) O(1) 3.210(3) 65603
O(1) O(3) 2.997(3) 65603
O(1) N(1) 3.536(4) 65603
O(1) N(2) 3.373(3) 65603
O(1) C(11) 3.278(4) 65603
O(2) C(30) 3.293(3) 75603
O(3) O(1) 2.997(3) 65603
O(3) N(1) 3.350(3) 65603
O(3) C(1) 3.155(4) 65603
O(3) C(7) 3.237(4) 65603
O(3) C(8) 3.233(4) 65603
O(4) N(4) 3.459(3) 66603
O(4) C(25) 3.239(4) 66603
O(4) C(26) 3.333(5) 66603
O(5) C(35) 3.355(4) 65502
O(6) C(10) 3.447(4) 65502
O(7) F(1) 3.234(4) 75602
O(7) C(5) 3.495(5) 75603
O(7) C(26) 3.419(4) .
O(7) C(27) 3.573(4) .
O(8) F(1) 3.497(5) 75602
O(8) F(2) 3.465(4) 75602
O(8) C(31) 3.328(6) 55504
O(9) C(14) 3.510(5) 65504
O(9) C(15) 3.315(4) 65504
O(9) C(17) 3.389(4) 65504
N(1) O(1) 3.536(4) 65603
N(1) O(3) 3.350(3) 65603
N(2) O(1) 3.373(3) 65603
N(4) O(4) 3.459(3) 66603
C(1) O(3) 3.155(4) 65603
C(1) C(15) 3.556(4) 65603
C(1) C(16) 3.428(4) 65603
C(1) C(22) 3.305(4) 65603
C(2) F(3) 3.310(3) .
C(2) C(15) 3.287(5) 65603
C(2) C(16) 3.417(4) 65603
C(3) F(3) 3.459(4) .
C(3) C(16) 3.594(5) 65603
C(5) F(2) 3.543(6) 75603
C(5) O(7) 3.495(5) 75603
C(7) O(3) 3.237(4) 65603
C(7) C(21) 3.535(4) 65603
C(7) C(22) 3.189(4) 65603
C(8) O(3) 3.233(4) 65603
C(8) C(21) 3.587(4) 65603
C(8) C(22) 3.514(4) 65603
C(10) O(6) 3.447(4) 64502
C(11) O(1) 3.278(4) 65603
C(14) O(9) 3.510(5) 45404
C(15) O(9) 3.315(4) 45404
C(15) C(1) 3.556(4) 65603
C(15) C(2) 3.287(5) 65603
C(15) C(34) 3.526(5) 65502
C(16) C(1) 3.428(4) 65603
C(16) C(2) 3.417(4) 65603
C(16) C(3) 3.594(5) 65603
C(16) C(34) 3.570(5) 65502
C(17) O(9) 3.389(4) 45404
C(19) C(26) 3.574(7) 66603
C(21) C(7) 3.535(4) 65603
C(21) C(8) 3.587(4) 65603
C(22) C(1) 3.305(4) 65603
C(22) C(7) 3.189(4) 65603
C(22) C(8) 3.514(4) 65603
C(24) C(34) 3.590(5) 55504
C(24) C(35) 3.575(5) 55504
C(25) O(4) 3.239(4) 66603
C(26) F(3) 3.568(4) .
C(26) O(4) 3.333(5) 66603
C(26) O(7) 3.419(4) .
C(26) C(19) 3.574(7) 66603
C(26) C(33) 3.598(6) 55504
C(27) O(7) 3.573(4) .
C(30) O(2) 3.293(3) 75603
C(31) O(8) 3.328(6) 55404
C(33) C(26) 3.598(6) 55404
C(34) C(15) 3.526(5) 64502
C(34) C(16) 3.570(5) 64502
C(34) C(24) 3.590(5) 55404
C(35) O(5) 3.355(4) 64502
C(35) C(24) 3.575(5) 55404
Cu(1) H(9) 2.953 65502
Mn(1) H(13) 3.572 65603
S(1) H(4) 3.318 75603
S(1) H(19) 3.382 65504
S(1) H(30) 3.505 .
S(1) H(32) 3.558 .
F(1) H(17) 3.179 65603
F(1) H(19) 3.530 65603
F(1) H(22) 3.220 65504
F(1) H(35) 3.033 55504
F(1) H(42) 3.583 75603
F(2) H(2) 3.383(4) .
F(2) H(4) 2.715 75603
F(2) H(34) 3.598(4) .
F(2) H(40) 2.927 75603
F(2) H(41) 2.896 75603
F(2) H(42) 2.793 75603
F(3) H(1) 2.590(3) .
F(3) H(2) 2.900(4) .
F(3) H(12) 3.162 65603
F(3) H(17) 3.070 65603
F(3) H(30) 2.813 .
F(3) H(34) 3.054(5) .
O(1) H(13) 2.348 65603
O(2) H(24) 3.455 65603
O(2) H(38) 2.844 75603
O(2) H(39) 2.895 75603
O(3) H(11) 3.555 65603
O(3) H(13) 2.914 65603
O(4) H(3) 2.982 65603
O(4) H(31) 3.240 66603
O(4) H(32) 3.010 66603
O(4) H(33) 3.404(4) 66603
O(4) H(36) 3.140 66603
O(4) H(37) 3.428 66603
O(5) H(44) 2.549 65502
O(6) H(9) 2.931 65502
O(6) H(10) 3.072 65502
O(6) H(11) 3.458 65502
O(7) H(3) 3.543 75603
O(7) H(4) 2.659 75603
O(7) H(19) 3.282 65504
O(7) H(22) 3.556 66603
O(7) H(30) 3.249 .
O(7) H(32) 2.733 .
O(7) H(33) 2.949(4) .
O(7) H(34) 3.335(4) .
O(8) H(30) 3.032 .
O(8) H(32) 3.443 .
O(8) H(35) 2.928 55504
O(8) H(40) 3.001 55504
O(8) H(41) 2.548 55504
O(8) H(42) 3.466 55504
O(9) H(4) 3.276 75603
O(9) H(19) 2.578 65504
O(9) H(20) 2.438(4) 65504
O(9) H(21) 2.550(5) 65504
O(9) H(24) 3.593 65504
O(9) H(42) 3.309 75603
N(2) H(1) 3.438(4) 65603
N(2) H(43) 3.387 65502
N(3) H(44) 3.254 65502
N(5) H(9) 3.364 65502
C(1) H(13) 3.194 65603
C(2) H(12) 3.587 65603
C(2) H(13) 3.225 65603
C(2) H(20) 3.468(4) 65603
C(5) H(14) 2.825 64502
C(5) H(18) 3.140 64502
C(5) H(39) 3.593 75603
C(6) H(14) 3.539 64502
C(8) H(26) 3.433(4) 65603
C(10) H(25) 3.215(5) 55404
C(10) H(37) 3.399 64502
C(11) H(1) 3.108(6) 65603
C(11) H(30) 3.567 65603
C(13) H(3) 3.540 65502
C(13) H(5) 3.027 65502
C(13) H(6) 3.297(4) 65502
C(13) H(25) 3.494(5) 55404
C(14) H(3) 3.429 65502
C(14) H(37) 3.375 64502
C(15) H(1) 3.280(4) 65603
C(15) H(43) 2.725 65502
C(16) H(43) 2.646 65502
C(17) H(31) 3.514 66603
C(17) H(43) 2.792 65502
C(18) H(3) 3.284 65603
C(18) H(27) 3.448 66603
C(18) H(31) 3.291 66603
C(18) H(43) 3.528 65502
C(19) H(3) 3.261 65603
C(19) H(31) 3.578 66603
C(19) H(32) 2.914 66603
C(19) H(33) 3.266(5) 66603
C(19) H(35) 3.272 45501
C(19) H(36) 3.155 45501
C(19) H(36) 3.094 66603
C(19) H(39) 2.926 45501
C(20) H(8) 3.267 55504
C(20) H(15) 3.240 55504
C(20) H(27) 2.966 66603
C(20) H(45) 3.311 55504
C(21) H(7) 3.485(4) 65603
C(21) H(27) 3.122 66603
C(21) H(45) 3.202 55504
C(22) H(43) 3.376 65502
C(23) H(25) 3.530(4) 66603
C(23) H(44) 3.503 65502
C(24) H(27) 3.589 66603
C(24) H(44) 3.199 65502
C(24) H(44) 3.587 55504
C(25) H(22) 3.560 66603
C(26) H(22) 2.925 66603
C(26) H(42) 3.333 55504
C(29) H(9) 3.513 65502
C(29) H(18) 3.514 65502
C(29) H(23) 3.207 65501
C(29) H(23) 3.342 66603
C(29) H(24) 3.422 65501
C(30) H(2) 3.388(5) 75603
C(30) H(24) 3.129 65501
C(32) H(11) 3.474 65502
C(33) H(28) 3.330 55404
C(33) H(30) 3.529 55404
C(33) H(31) 2.880 55404
C(34) H(14) 3.354 64502
C(34) H(16) 3.598 64502
C(34) H(27) 3.483 55404
C(34) H(28) 2.852 55404
C(34) H(31) 2.905 55404
C(35) H(14) 3.552 64502
C(35) H(16) 3.326 64502
C(35) H(26) 3.257(5) 55404
C(35) H(27) 3.475 55404
C(35) H(28) 2.957 55404
C(36) H(25) 3.545(5) 55404
C(36) H(26) 2.862(4) 55404
C(36) H(28) 3.511 55404
C(37) H(9) 3.521 65502
C(37) H(11) 3.232 65502
C(38) H(4) 3.506 75603
C(38) H(42) 3.590 75603
H(1) F(3) 2.590(3) .
H(1) N(2) 3.438(4) 65603
H(1) C(11) 3.108(6) 65603
H(1) C(15) 3.280(4) 65603
H(1) H(12) 2.727 65603
H(1) H(13) 2.628 65603
H(1) H(17) 3.387 65603
H(1) H(20) 3.325(4) 65603
H(2) F(2) 3.383(4) .
H(2) F(3) 2.900(4) .
H(2) C(30) 3.388(5) 75603
H(2) H(38) 3.232 75603
H(2) H(39) 3.208 75603
H(2) H(40) 3.158 75603
H(3) O(4) 2.982 65603
H(3) O(7) 3.543 75603
H(3) C(13) 3.540 64502
H(3) C(14) 3.429 64502
H(3) C(18) 3.284 65603
H(3) C(19) 3.261 65603
H(3) H(14) 2.813 64502
H(3) H(15) 3.531 64502
H(3) H(18) 2.623 64502
H(3) H(19) 3.494 64502
H(3) H(23) 3.119 65603
H(3) H(24) 3.112 65603
H(3) H(39) 3.441 75603
H(4) S(1) 3.318 75603
H(4) F(2) 2.715 75603
H(4) O(7) 2.659 75603
H(4) O(9) 3.276 75603
H(4) C(38) 3.506 75603
H(4) H(14) 3.225 64502
H(4) H(18) 3.186 64502
H(4) H(19) 3.362 64502
H(4) H(38) 3.501 75603
H(5) C(13) 3.027 64502
H(5) H(14) 2.104 64502
H(5) H(15) 3.298 64502
H(5) H(16) 3.547 64502
H(5) H(18) 3.112 64502
H(5) H(19) 3.477 64502
H(6) C(13) 3.297(4) 64502
H(6) H(14) 2.632 64502
H(6) H(15) 3.312 64502
H(6) H(16) 3.481 64502
H(7) C(21) 3.485(4) 65603
H(7) H(26) 3.186(4) 65603
H(8) C(20) 3.267 55404
H(8) H(25) 2.342 55404
H(8) H(37) 3.454 64502
H(9) Cu(1) 2.953 64502
H(9) O(6) 2.931 64502
H(9) N(5) 3.364 64502
H(9) C(29) 3.513 64502
H(9) C(37) 3.521 64502
H(9) H(25) 3.454 55404
H(9) H(37) 2.593 64502
H(10) O(6) 3.072 64502
H(10) H(25) 3.533 55404
H(11) O(3) 3.555 65603
H(11) O(6) 3.458 64502
H(11) C(32) 3.474 64502
H(11) C(37) 3.232 64502
H(11) H(26) 3.173 65603
H(11) H(28) 3.111 65603
H(11) H(29) 3.559 65603
H(11) H(30) 3.491 65603
H(12) F(3) 3.162 65603
H(12) C(2) 3.587 65603
H(12) H(1) 2.727 65603
H(12) H(30) 3.112 65603
H(13) Mn(1) 3.572 65603
H(13) O(1) 2.348 65603
H(13) O(3) 2.914 65603
H(13) C(1) 3.194 65603
H(13) C(2) 3.225 65603
H(13) H(1) 2.628 65603
H(13) H(28) 3.340 65603
H(13) H(29) 3.356 65603
H(13) H(30) 3.536 65603
H(14) C(5) 2.825 65502
H(14) C(6) 3.539 65502
H(14) C(34) 3.354 65502
H(14) C(35) 3.552 65502
H(14) H(3) 2.813 65502
H(14) H(4) 3.225 65502
H(14) H(5) 2.104 65502
H(14) H(6) 2.632 65502
H(14) H(43) 3.408 65502
H(15) C(20) 3.240 55404
H(15) H(3) 3.531 65502
H(15) H(5) 3.298 65502
H(15) H(6) 3.312 65502
H(15) H(25) 2.611 55404
H(15) H(26) 3.585 55404
H(16) C(34) 3.598 65502
H(16) C(35) 3.326 65502
H(16) H(5) 3.547 65502
H(16) H(6) 3.481 65502
H(16) H(43) 3.582 65502
H(16) H(44) 3.100 65502
H(17) F(1) 3.179 65603
H(17) F(3) 3.070 65603
H(17) H(1) 3.387 65603
H(17) H(35) 3.356 64502
H(17) H(37) 3.008 64502
H(18) C(5) 3.140 65502
H(18) C(29) 3.514 64502
H(18) H(3) 2.623 65502
H(18) H(4) 3.186 65502
H(18) H(5) 3.112 65502
H(18) H(35) 3.559 64502
H(18) H(37) 2.875 64502
H(19) S(1) 3.382 45404
H(19) F(1) 3.530 65603
H(19) O(7) 3.282 45404
H(19) O(9) 2.578 45404
H(19) H(3) 3.494 65502
H(19) H(4) 3.362 65502
H(19) H(5) 3.477 65502
H(20) O(9) 2.438(4) 45404
H(20) C(2) 3.468(4) 65603
H(20) H(1) 3.325(4) 65603
H(20) H(43) 2.874 65502
H(21) O(9) 2.550(4) 45404
H(21) H(31) 3.572 66603
H(21) H(39) 3.498 45501
H(21) H(43) 2.946 65502
H(22) F(1) 3.220 45404
H(22) O(7) 3.556 66603
H(22) C(25) 3.560 66603
H(22) C(26) 2.925 66603
H(22) H(31) 2.996 66603
H(22) H(32) 2.160 66603
H(22) H(33) 2.881 66603
H(22) H(35) 3.186 45501
H(22) H(36) 3.269 45501
H(22) H(36) 3.356 66603
H(22) H(39) 3.458 45501
H(23) C(29) 3.207 45501
H(23) C(29) 3.342 66603
H(23) H(3) 3.119 65603
H(23) H(23) 3.045 56603
H(23) H(32) 3.387 66603
H(23) H(33) 3.562 45501
H(23) H(33) 3.092 66603
H(23) H(35) 3.103 45501
H(23) H(36) 2.552 45501
H(23) H(36) 2.444 66603
H(23) H(37) 3.530 66603
H(23) H(39) 2.866 45501
H(24) O(2) 3.455 65603
H(24) O(9) 3.593 45404
H(24) C(29) 3.422 45501
H(24) C(30) 3.129 45501
H(24) H(3) 3.112 65603
H(24) H(35) 2.980 45501
H(24) H(36) 3.168 45501
H(24) H(39) 2.191 45501
H(24) H(40) 3.512 45501
H(25) C(10) 3.215(5) 55504
H(25) C(13) 3.494(5) 55504
H(25) C(23) 3.530(4) 66603
H(25) C(36) 3.545(5) 55504
H(25) H(8) 2.342 55504
H(25) H(9) 3.454 55504
H(25) H(10) 3.533 55504
H(25) H(15) 2.611 55504
H(25) H(27) 3.097 66603
H(25) H(44) 3.519 55504
H(25) H(45) 2.741 55504
H(26) C(8) 3.433(4) 65603
H(26) C(35) 3.257(5) 55504
H(26) C(36) 2.862(4) 55504
H(26) H(7) 3.186(4) 65603
H(26) H(11) 3.173 65603
H(26) H(15) 3.585 55504
H(26) H(27) 3.354 66603
H(26) H(44) 3.248 55504
H(26) H(45) 2.513 55504
H(27) C(18) 3.448 66603
H(27) C(20) 2.966 66603
H(27) C(21) 3.122 66603
H(27) C(24) 3.589 66603
H(27) C(34) 3.483 55504
H(27) C(35) 3.475 55504
H(27) H(25) 3.097 66603
H(27) H(26) 3.354 66603
H(27) H(27) 3.045 66603
H(27) H(29) 3.329 66603
H(27) H(43) 3.305 55504
H(27) H(44) 2.790 65502
H(27) H(44) 3.287 55504
H(28) C(33) 3.330 55504
H(28) C(34) 2.852 55504
H(28) C(35) 2.957 55504
H(28) C(36) 3.511 55504
H(28) H(11) 3.111 65603
H(28) H(13) 3.340 65603
H(28) H(43) 3.032 55504
H(28) H(44) 3.196 55504
H(29) H(11) 3.559 65603
H(29) H(13) 3.356 65603
H(29) H(27) 3.329 66603
H(29) H(44) 2.979 65502
H(30) S(1) 3.505 .
H(30) F(3) 2.813 .
H(30) O(7) 3.249 .
H(30) O(8) 3.032 .
H(30) C(11) 3.567 65603
H(30) C(33) 3.529 55504
H(30) H(11) 3.491 65603
H(30) H(12) 3.112 65603
H(30) H(13) 3.536 65603
H(30) H(42) 3.314 55504
H(31) O(4) 3.240 66603
H(31) C(17) 3.514 66603
H(31) C(18) 3.291 66603
H(31) C(19) 3.578 66603
H(31) C(33) 2.880 55504
H(31) C(34) 2.905 55504
H(31) H(21) 3.572 66603
H(31) H(22) 2.996 66603
H(31) H(42) 2.720 55504
H(31) H(43) 2.798 55504
H(32) S(1) 3.558 .
H(32) O(4) 3.010 66603
H(32) O(7) 2.733 .
H(32) O(8) 3.443 .
H(32) C(19) 2.914 66603
H(32) H(22) 2.160 66603
H(32) H(23) 3.387 66603
H(32) H(42) 3.474 55504
H(33) O(4) 3.404(4) 66603
H(33) O(7) 2.949(4) .
H(33) C(19) 3.266(5) 66603
H(33) H(22) 2.881 66603
H(33) H(23) 3.562 65501
H(33) H(23) 3.092 66603
H(34) F(2) 3.598(4) .
H(34) F(3) 3.054(5) .
H(34) O(7) 3.335(4) .
H(35) F(1) 3.033 55404
H(35) O(8) 2.928 55404
H(35) C(19) 3.272 65501
H(35) H(17) 3.356 65502
H(35) H(18) 3.559 65502
H(35) H(22) 3.186 65501
H(35) H(23) 3.103 65501
H(35) H(24) 2.980 65501
H(36) O(4) 3.140 66603
H(36) C(19) 3.155 65501
H(36) C(19) 3.094 66603
H(36) H(22) 3.269 65501
H(36) H(22) 3.356 66603
H(36) H(23) 2.552 65501
H(36) H(23) 2.444 66603
H(36) H(24) 3.168 65501
H(37) O(4) 3.428 66603
H(37) C(10) 3.399 65502
H(37) C(14) 3.375 65502
H(37) H(8) 3.454 65502
H(37) H(9) 2.593 65502
H(37) H(17) 3.008 65502
H(37) H(18) 2.875 65502
H(37) H(23) 3.530 66603
H(38) O(2) 2.844 75603
H(38) H(2) 3.232 75603
H(38) H(4) 3.501 75603
H(38) H(38) 3.131 75603
H(39) O(2) 2.895 75603
H(39) C(5) 3.593 75603
H(39) C(19) 2.926 65501
H(39) H(2) 3.208 75603
H(39) H(3) 3.441 75603
H(39) H(21) 3.498 65501
H(39) H(22) 3.458 65501
H(39) H(23) 2.866 65501
H(39) H(24) 2.191 65501
H(40) F(2) 2.927 75603
H(40) O(8) 3.001 55404
H(40) H(2) 3.158 75603
H(40) H(24) 3.512 65501
H(41) F(2) 2.896 75603
H(41) O(8) 2.548 55404
H(42) F(1) 3.583 75603
H(42) F(2) 2.793 75603
H(42) O(8) 3.466 55404
H(42) O(9) 3.309 75603
H(42) C(26) 3.333 55404
H(42) C(38) 3.590 75603
H(42) H(30) 3.314 55404
H(42) H(31) 2.720 55404
H(42) H(32) 3.474 55404
H(43) N(2) 3.387 64502
H(43) C(15) 2.725 64502
H(43) C(16) 2.646 64502
H(43) C(17) 2.792 64502
H(43) C(18) 3.528 64502
H(43) C(22) 3.376 64502
H(43) H(14) 3.408 64502
H(43) H(16) 3.582 64502
H(43) H(20) 2.874 64502
H(43) H(21) 2.946 64502
H(43) H(27) 3.305 55404
H(43) H(28) 3.032 55404
H(43) H(31) 2.798 55404
H(44) O(5) 2.549 64502
H(44) N(3) 3.254 64502
H(44) C(23) 3.503 64502
H(44) C(24) 3.199 64502
H(44) C(24) 3.587 55404
H(44) H(16) 3.100 64502
H(44) H(25) 3.519 55404
H(44) H(26) 3.248 55404
H(44) H(27) 2.790 64502
H(44) H(27) 3.287 55404
H(44) H(28) 3.196 55404
H(44) H(29) 2.979 64502
H(45) C(20) 3.311 55404
H(45) C(21) 3.202 55404
H(45) H(25) 2.741 55404
H(45) H(26) 2.513 55404
Mn(1) Mn(1) 3.6157(6) 65603
Mn(1) O(1) 2.858(2) 65603
O(1) Mn(1) 2.858(2) 65603
